data_7124862
loop_
_publ_author_name
'K\"orte, Leif A'
'Blomeyer, Sebastian'
'Heidemeyer, Shari'
'Mix, Andreas'
'Neumann, Beate'
'Mitzel, Norbert W.'

_publ_section_title
;
 Intramolecular cooperativity in frustrated Lewis pairs.
;
_journal_issue 64
_journal_name_full 'Chemical communications (Cambridge, England)'
_journal_page_first 9949
_journal_page_last 9952
_journal_paper_doi 10.1039/c6cc05228b
_journal_volume 52
_journal_year 2016
_chemical_formula_moiety 'C36 H17 B2 F20 N'
_chemical_formula_sum 'C36 H17 B2 F20 N'
_chemical_formula_weight 865.12
_space_group_crystal_system monoclinic
_space_group_IT_number 14
_space_group_name_Hall '-P 2yn'
_space_group_name_H-M_alt 'P 1 21/n 1'
_atom_sites_solution_hydrogens geom
_atom_sites_solution_primary direct
_audit_creation_date 2014-10-27
_audit_creation_method
;
  Olex2 1.2-ac2
  (compiled 2012.03.27 svn.r2268, GUI svn.r4156)
;
_audit_update_record
;
2016-01-25 deposited with the CCDC.
2016-06-28 downloaded from the CCDC.
;
_cell_angle_alpha 90
_cell_angle_beta 102.897(2)
_cell_angle_gamma 90
_cell_formula_units_Z 4
_cell_length_a 14.9491(3)
_cell_length_b 11.0572(3)
_cell_length_c 20.4604(4)
_cell_measurement_reflns_used 8919
_cell_measurement_temperature 99.97(15)
_cell_measurement_theta_max 76.1190
_cell_measurement_theta_min 4.4050
_cell_volume 3296.69(13)
_computing_cell_refinement
;
CrysAlisPro, Agilent Technologies,
Version 1.171.37.35 (release 13-08-2014 CrysAlis171 .NET)
(compiled Aug 13 2014,18:06:01)
;
_computing_data_collection
;
CrysAlisPro, Agilent Technologies,
Version 1.171.37.35 (release 13-08-2014 CrysAlis171 .NET)
(compiled Aug 13 2014,18:06:01)
;
_computing_data_reduction
;
CrysAlisPro, Agilent Technologies,
Version 1.171.37.35 (release 13-08-2014 CrysAlis171 .NET)
(compiled Aug 13 2014,18:06:01)
;
_computing_molecular_graphics
;
O. V. Dolomanov, L. J. Bourhis, R. J. Gildea, J. A. K. Howard and H. Puschmann,
OLEX2: a complete structure solution, refinement and analysis program.
J. Appl. Cryst. (2009). 42, 339-341.
;
_computing_publication_material
;
O. V. Dolomanov, L. J. Bourhis, R. J. Gildea, J. A. K. Howard and H. Puschmann,
OLEX2: a complete structure solution, refinement and analysis program.
J. Appl. Cryst. (2009). 42, 339-341.
;
_computing_structure_refinement
;
SHELXL, G.M. Sheldrick, Acta Cryst.
(2008). A64, 112-122
;
_computing_structure_solution
;
SHELXS, G.M. Sheldrick, Acta Cryst.
(2008). A64, 112-122
;
_diffrn_ambient_environment N~2~
_diffrn_ambient_temperature 99.97(15)
_diffrn_detector 'CCD plate'
_diffrn_detector_area_resol_mean 5.3114
_diffrn_detector_type Atlas
_diffrn_measured_fraction_theta_full 0.9999
_diffrn_measured_fraction_theta_max 0.9900
_diffrn_measurement_details
;
#__ type_ start__ end____ width___ exp.time_
  1 omega -116.00   -6.00   1.0000   47.5000
omega____ theta____ kappa____ phi______ frames
    -      -38.5000  -19.0000 -180.0000 110

#__ type_ start__ end____ width___ exp.time_
  2 omega  -47.00    8.00   1.0000   47.5000
omega____ theta____ kappa____ phi______ frames
    -      -38.5000   38.0000 -180.0000 55

#__ type_ start__ end____ width___ exp.time_
  3 omega  -49.00   33.00   1.0000   47.5000
omega____ theta____ kappa____ phi______ frames
    -      -38.5000   38.0000    0.0000 82

#__ type_ start__ end____ width___ exp.time_
  4 omega    4.00   82.00   1.0000   47.5000
omega____ theta____ kappa____ phi______ frames
    -       43.4488  -99.0000   90.0000 78

#__ type_ start__ end____ width___ exp.time_
  5 omega   87.00  125.00   1.0000   47.5000
omega____ theta____ kappa____ phi______ frames
    -       43.4488 -178.0000   60.0000 38

#__ type_ start__ end____ width___ exp.time_
  6 omega   16.00   57.00   1.0000   47.5000
omega____ theta____ kappa____ phi______ frames
    -       43.4488   77.0000 -150.0000 41

#__ type_ start__ end____ width___ exp.time_
  7 omega   43.00  125.00   1.0000  166.5000
omega____ theta____ kappa____ phi______ frames
    -      111.0000  -61.0000  -60.0000 82

#__ type_ start__ end____ width___ exp.time_
  8 omega   56.00  122.00   1.0000  166.5000
omega____ theta____ kappa____ phi______ frames
    -      111.0000 -125.0000  150.0000 66

#__ type_ start__ end____ width___ exp.time_
  9 omega   52.00  151.00   1.0000  166.5000
omega____ theta____ kappa____ phi______ frames
    -      111.0000  -15.0000    0.0000 99

#__ type_ start__ end____ width___ exp.time_
 10 omega  120.00  176.00   1.0000  166.5000
omega____ theta____ kappa____ phi______ frames
    -      111.0000   30.0000 -180.0000 56

#__ type_ start__ end____ width___ exp.time_
 11 omega  103.00  137.00   1.0000  166.5000
omega____ theta____ kappa____ phi______ frames
    -      111.0000  125.0000 -120.0000 34

#__ type_ start__ end____ width___ exp.time_
 12 omega   35.00  109.00   1.0000  166.5000
omega____ theta____ kappa____ phi______ frames
    -      111.0000  -94.0000  150.0000 74

#__ type_ start__ end____ width___ exp.time_
 13 omega   91.00  178.00   1.0000  166.5000
omega____ theta____ kappa____ phi______ frames
    -      111.0000   45.0000   60.0000 87

#__ type_ start__ end____ width___ exp.time_
 14 omega   93.00  121.00   1.0000  166.5000
omega____ theta____ kappa____ phi______ frames
    -      111.0000 -125.0000   60.0000 28

#__ type_ start__ end____ width___ exp.time_
 15 omega   54.00  101.00   1.0000  166.5000
omega____ theta____ kappa____ phi______ frames
    -      111.0000 -125.0000  120.0000 47

#__ type_ start__ end____ width___ exp.time_
 16 omega   45.00   71.00   1.0000  166.5000
omega____ theta____ kappa____ phi______ frames
    -      111.0000 -125.0000   60.0000 26

#__ type_ start__ end____ width___ exp.time_
 17 omega   53.00   90.00   1.0000  166.5000
omega____ theta____ kappa____ phi______ frames
    -      111.0000  -30.0000  -90.0000 37

#__ type_ start__ end____ width___ exp.time_
 18 omega  107.00  137.00   1.0000  166.5000
omega____ theta____ kappa____ phi______ frames
    -      111.0000  125.0000    0.0000 30

#__ type_ start__ end____ width___ exp.time_
 19 omega   48.00  122.00   1.0000  166.5000
omega____ theta____ kappa____ phi______ frames
    -      111.0000 -125.0000  -60.0000 74

#__ type_ start__ end____ width___ exp.time_
 20 omega   42.00   94.00   1.0000  166.5000
omega____ theta____ kappa____ phi______ frames
    -      111.0000  -45.0000  150.0000 52

#__ type_ start__ end____ width___ exp.time_
 21 omega  118.00  145.00   1.0000  166.5000
omega____ theta____ kappa____ phi______ frames
    -      111.0000  125.0000  -30.0000 27

#__ type_ start__ end____ width___ exp.time_
 22 omega  153.00  178.00   1.0000  166.5000
omega____ theta____ kappa____ phi______ frames
    -      111.0000  125.0000  -30.0000 25

#__ type_ start__ end____ width___ exp.time_
 23 omega   46.00   80.00   1.0000  166.5000
omega____ theta____ kappa____ phi______ frames
    -      111.0000  -30.0000 -120.0000 34

#__ type_ start__ end____ width___ exp.time_
 24 omega  109.00  135.00   1.0000  166.5000
omega____ theta____ kappa____ phi______ frames
    -      111.0000  -77.0000   90.0000 26

#__ type_ start__ end____ width___ exp.time_
 25 omega   56.00   86.00   1.0000  166.5000
omega____ theta____ kappa____ phi______ frames
    -      111.0000  -30.0000   90.0000 30

#__ type_ start__ end____ width___ exp.time_
 26 omega   34.00  109.00   1.0000  166.5000
omega____ theta____ kappa____ phi______ frames
    -      111.0000  -94.0000  -60.0000 75
;
_diffrn_measurement_device 'four-circle diffractometer'
_diffrn_measurement_device_type 'SuperNova, Dual, Cu at zero, Atlas'
_diffrn_measurement_method '\w scans'
_diffrn_orient_matrix_UB_11 -0.0259622000
_diffrn_orient_matrix_UB_12 0.1346914000
_diffrn_orient_matrix_UB_13 0.0011357000
_diffrn_orient_matrix_UB_21 -0.1024133000
_diffrn_orient_matrix_UB_22 -0.0345308000
_diffrn_orient_matrix_UB_23 -0.0154810000
_diffrn_orient_matrix_UB_31 0.0035488000
_diffrn_orient_matrix_UB_32 -0.0091281000
_diffrn_orient_matrix_UB_33 0.0756667000
_diffrn_radiation_monochromator mirror
_diffrn_radiation_probe x-ray
_diffrn_radiation_type 'Cu K\a'
_diffrn_radiation_wavelength 1.54184
_diffrn_reflns_av_R_equivalents 0.0431
_diffrn_reflns_av_unetI/netI 0.0333
_diffrn_reflns_Laue_measured_fraction_full 1.000
_diffrn_reflns_Laue_measured_fraction_max 1.000
_diffrn_reflns_limit_h_max 18
_diffrn_reflns_limit_h_min -18
_diffrn_reflns_limit_k_max 13
_diffrn_reflns_limit_k_min -13
_diffrn_reflns_limit_l_max 25
_diffrn_reflns_limit_l_min -18
_diffrn_reflns_number 28032
_diffrn_reflns_point_group_measured_fraction_full 1.000
_diffrn_reflns_point_group_measured_fraction_max 1.000
_diffrn_reflns_theta_full 67.684
_diffrn_reflns_theta_max 71.992
_diffrn_reflns_theta_min 4.138
_diffrn_source 'sealed X-ray tube'
_diffrn_source_type 'SuperNova (Cu) X-ray Source'
_exptl_absorpt_coefficient_mu 1.634
_exptl_absorpt_correction_T_max 1.00000
_exptl_absorpt_correction_T_min 0.80243
_exptl_absorpt_correction_type multi-scan
_exptl_absorpt_process_details
;
CrysAlisPro, Agilent Technologies,
Version 1.171.37.35 (release 13-08-2014 CrysAlis171 .NET)
(compiled Aug 13 2014,18:06:01)
Empirical absorption correction using spherical harmonics,
 implemented in SCALE3 ABSPACK scaling algorithm.
Empirical absorption correction using spherical harmonics,
 implemented in SCALE3 ABSPACK scaling algorithm.
;
_exptl_crystal_colour 'clear colourless'
_exptl_crystal_density_diffrn 1.743
_exptl_crystal_description fragment
_exptl_crystal_F_000 1720
_exptl_crystal_size_max 0.123
_exptl_crystal_size_mid 0.05
_exptl_crystal_size_min 0.049
_refine_diff_density_max 0.375
_refine_diff_density_min -0.252
_refine_diff_density_rms 0.050
_refine_ls_extinction_method none
_refine_ls_goodness_of_fit_ref 1.030
_refine_ls_hydrogen_treatment constr
_refine_ls_matrix_type full
_refine_ls_number_parameters 532
_refine_ls_number_reflns 6470
_refine_ls_number_restraints 0
_refine_ls_restrained_S_all 1.030
_refine_ls_R_factor_all 0.0478
_refine_ls_R_factor_gt 0.0352
_refine_ls_shift/su_max 0.001
_refine_ls_shift/su_mean 0.000
_refine_ls_structure_factor_coef Fsqd
_refine_ls_weighting_details 'w=1/[\s^2^(Fo^2^)+(0.0438P)^2^+0.9231P] where P=(Fo^2^+2Fc^2^)/3'
_refine_ls_weighting_scheme calc
_refine_ls_wR_factor_gt 0.0830
_refine_ls_wR_factor_ref 0.0902
_reflns_Friedel_coverage 0.000
_reflns_number_gt 5258
_reflns_number_total 6470
_reflns_threshold_expression 'I > 2\s(I)'
_cod_data_source_file c6cc05228b2.cif
_cod_data_source_block compound5
_cod_original_cell_volume 3296.71(12)
_cod_database_code 7124862
_chemical_oxdiff_formula 'C36 H17 F20 B2 N'
_reflns_odcompleteness_completeness 99.99
_reflns_odcompleteness_iscentric 1
_reflns_odcompleteness_theta 71.98
_shelx_space_group_comment
;
The symmetry employed for this shelxl refinement is uniquely defined
by the following loop, which should always be used as a source of
symmetry information in preference to the above space-group names.
They are only intended as comments.
;
_shelxl_version_number 2014-3

loop_
_space_group_symop_operation_xyz
'x, y, z'
'-x+1/2, y+1/2, -z+1/2'
'-x, -y, -z'
'x-1/2, -y-1/2, z-1/2'

loop_
_atom_site_label
_atom_site_type_symbol
_atom_site_fract_x
_atom_site_fract_y
_atom_site_fract_z
_atom_site_U_iso_or_equiv
_atom_site_adp_type
_atom_site_occupancy
_atom_site_site_symmetry_order
_atom_site_calc_flag
_atom_site_refinement_flags_posn
_atom_site_refinement_flags_adp
F1 F 0.61443(7) 0.62914(9) 0.21391(5) 0.0219(2) Uani 1 1 d . .
F2 F 0.52526(7) 0.57746(10) 0.09037(5) 0.0266(2) Uani 1 1 d . .
F3 F 0.38973(8) 0.72498(11) 0.02271(5) 0.0335(3) Uani 1 1 d . .
F4 F 0.34036(8) 0.92348(11) 0.08681(6) 0.0354(3) Uani 1 1 d . .
F5 F 0.42311(7) 0.97251(10) 0.21156(5) 0.0261(2) Uani 1 1 d . .
F6 F 0.49604(7) 0.61589(9) 0.30103(5) 0.0248(2) Uani 1 1 d . .
F7 F 0.37509(8) 0.54684(12) 0.37077(6) 0.0395(3) Uani 1 1 d . .
F8 F 0.31425(9) 0.70524(14) 0.45269(7) 0.0472(3) Uani 1 1 d . .
F9 F 0.38097(9) 0.93558(14) 0.46508(6) 0.0459(3) Uani 1 1 d . .
F10 F 0.50345(8) 1.00695(11) 0.39843(6) 0.0334(3) Uani 1 1 d . .
F11 F 0.98174(7) 0.60585(9) 0.37405(5) 0.0248(2) Uani 1 1 d . .
F12 F 1.05858(8) 0.60696(10) 0.50611(5) 0.0291(2) Uani 1 1 d . .
F13 F 1.17032(7) 0.79186(11) 0.56081(5) 0.0293(2) Uani 1 1 d . .
F14 F 1.20109(8) 0.97848(11) 0.48226(5) 0.0311(2) Uani 1 1 d . .
F15 F 1.12820(8) 0.97498(10) 0.34914(5) 0.0290(2) Uani 1 1 d . .
F16 F 1.19966(7) 0.71782(13) 0.30890(5) 0.0365(3) Uani 1 1 d . .
F17 F 1.29758(8) 0.67273(14) 0.21872(6) 0.0435(3) Uani 1 1 d . .
F18 F 1.22185(8) 0.69675(12) 0.08569(5) 0.0344(3) Uani 1 1 d . .
F19 F 1.04594(8) 0.77213(12) 0.04484(5) 0.0363(3) Uani 1 1 d . .
F20 F 0.94561(7) 0.81870(12) 0.13313(5) 0.0342(3) Uani 1 1 d . .
N1 N 0.68329(9) 0.81319(12) 0.33330(6) 0.0165(3) Uani 1 1 d . .
C1 C 0.70757(11) 0.91336(15) 0.38548(8) 0.0196(3) Uani 1 1 d . .
H1A H 0.6742 0.9025 0.4206 0.024 Uiso 1 1 calc R U
H1B H 0.7728 0.9122 0.4056 0.024 Uiso 1 1 calc R U
C2 C 0.68091(12) 1.03234(16) 0.34911(8) 0.0223(3) Uani 1 1 d . .
H2A H 0.7304 1.0623 0.3299 0.027 Uiso 1 1 calc R U
H2B H 0.6667 1.0928 0.3796 0.027 Uiso 1 1 calc R U
C3 C 0.59512(11) 1.00344(15) 0.29322(8) 0.0206(3) Uani 1 1 d . .
H3A H 0.6062 1.0253 0.2498 0.025 Uiso 1 1 calc R U
H3B H 0.5428 1.0493 0.3004 0.025 Uiso 1 1 calc R U
C4 C 0.52922(11) 0.80944(15) 0.21923(8) 0.0178(3) Uani 1 1 d . .
C5 C 0.54838(11) 0.70846(16) 0.18427(8) 0.0189(3) Uani 1 1 d . .
C6 C 0.50274(12) 0.67831(16) 0.11983(8) 0.0218(3) Uani 1 1 d . .
C7 C 0.43314(12) 0.75139(18) 0.08587(8) 0.0250(4) Uani 1 1 d . .
C8 C 0.40901(12) 0.85118(17) 0.11802(8) 0.0244(4) Uani 1 1 d . .
C9 C 0.45529(11) 0.87632(16) 0.18292(8) 0.0208(3) Uani 1 1 d . .
C10 C 0.50474(11) 0.81680(16) 0.34320(8) 0.0198(3) Uani 1 1 d . .
C11 C 0.46873(11) 0.69997(17) 0.34005(8) 0.0224(3) Uani 1 1 d . .
C12 C 0.40613(12) 0.66092(19) 0.37608(9) 0.0279(4) Uani 1 1 d . .
C13 C 0.37608(13) 0.7415(2) 0.41801(9) 0.0321(4) Uani 1 1 d . .
C14 C 0.40883(13) 0.8567(2) 0.42378(9) 0.0309(4) Uani 1 1 d . .
C15 C 0.47257(12) 0.89245(18) 0.38729(8) 0.0243(4) Uani 1 1 d . .
C16 C 0.74431(11) 0.82919(15) 0.28369(7) 0.0170(3) Uani 1 1 d . .
H16A H 0.7274 0.9041 0.2594 0.020 Uiso 1 1 calc R U
H16B H 0.7317 0.7637 0.2514 0.020 Uiso 1 1 calc R U
C17 C 0.84751(11) 0.83191(16) 0.31391(8) 0.0187(3) Uani 1 1 d . .
H17A H 0.8639 0.7661 0.3457 0.022 Uiso 1 1 calc R U
H17B H 0.8638 0.9075 0.3377 0.022 Uiso 1 1 calc R U
C18 C 0.90036(11) 0.81948(16) 0.25797(8) 0.0189(3) Uani 1 1 d . .
H18A H 0.8918 0.8935 0.2319 0.023 Uiso 1 1 calc R U
H18B H 0.8724 0.7546 0.2285 0.023 Uiso 1 1 calc R U
C19 C 1.05280(11) 0.79036(16) 0.35715(8) 0.0196(3) Uani 1 1 d . .
C20 C 1.03657(11) 0.69910(16) 0.39936(8) 0.0200(3) Uani 1 1 d . .
C21 C 1.07520(12) 0.69747(16) 0.46733(8) 0.0218(3) Uani 1 1 d . .
C22 C 1.13109(11) 0.79235(17) 0.49497(8) 0.0219(3) Uani 1 1 d . .
C23 C 1.14793(11) 0.88602(17) 0.45521(9) 0.0228(3) Uani 1 1 d . .
C24 C 1.10946(12) 0.88278(16) 0.38733(8) 0.0214(3) Uani 1 1 d . .
C25 C 1.06643(11) 0.77235(16) 0.22676(8) 0.0200(3) Uani 1 1 d . .
C26 C 1.15788(12) 0.73406(18) 0.24427(8) 0.0244(4) Uani 1 1 d . .
C27 C 1.21032(12) 0.70930(19) 0.19835(9) 0.0277(4) Uani 1 1 d . .
C28 C 1.17261(12) 0.72160(18) 0.13079(9) 0.0255(4) Uani 1 1 d . .
C29 C 1.08314(12) 0.76006(17) 0.11020(8) 0.0238(4) Uani 1 1 d . .
C30 C 1.03253(12) 0.78355(17) 0.15752(8) 0.0224(3) Uani 1 1 d . .
C31 C 0.69690(10) 0.69314(15) 0.36709(7) 0.0165(3) Uani 1 1 d . .
C32 C 0.66562(11) 0.67421(16) 0.42574(8) 0.0201(3) Uani 1 1 d . .
H32 H 0.6361 0.7364 0.4432 0.024 Uiso 1 1 calc R U
C33 C 0.67822(12) 0.56343(17) 0.45807(8) 0.0228(3) Uani 1 1 d . .
H33 H 0.6557 0.5513 0.4964 0.027 Uiso 1 1 calc R U
C34 C 0.72383(12) 0.47061(16) 0.43399(8) 0.0228(3) Uani 1 1 d . .
H34 H 0.7324 0.3965 0.4560 0.027 Uiso 1 1 calc R U
C35 C 0.75663(12) 0.48962(16) 0.37665(8) 0.0225(3) Uani 1 1 d . .
H35 H 0.7885 0.4283 0.3606 0.027 Uiso 1 1 calc R U
C36 C 0.74246(11) 0.59927(15) 0.34289(7) 0.0187(3) Uani 1 1 d . .
H36 H 0.7636 0.6101 0.3038 0.022 Uiso 1 1 calc R U
B1 B 0.57416(12) 0.85885(17) 0.29540(9) 0.0177(3) Uani 1 1 d . .
B2 B 1.00599(13) 0.79377(17) 0.27946(9) 0.0191(4) Uani 1 1 d . .

loop_
_atom_site_aniso_label
_atom_site_aniso_U_11
_atom_site_aniso_U_22
_atom_site_aniso_U_33
_atom_site_aniso_U_23
_atom_site_aniso_U_13
_atom_site_aniso_U_12
F1 0.0190(5) 0.0217(5) 0.0236(4) -0.0013(4) 0.0018(4) 0.0023(4)
F2 0.0289(5) 0.0270(6) 0.0242(5) -0.0071(4) 0.0065(4) -0.0047(4)
F3 0.0349(6) 0.0412(7) 0.0192(5) -0.0017(4) -0.0052(4) -0.0068(5)
F4 0.0284(6) 0.0368(6) 0.0334(6) 0.0057(5) -0.0094(5) 0.0072(5)
F5 0.0206(5) 0.0267(5) 0.0294(5) -0.0008(4) 0.0020(4) 0.0069(4)
F6 0.0251(5) 0.0234(5) 0.0274(5) 0.0018(4) 0.0087(4) -0.0016(4)
F7 0.0327(6) 0.0374(7) 0.0523(7) 0.0173(6) 0.0178(5) -0.0051(5)
F8 0.0337(6) 0.0695(9) 0.0480(7) 0.0253(7) 0.0293(6) 0.0110(6)
F9 0.0426(7) 0.0648(9) 0.0376(6) -0.0027(6) 0.0244(5) 0.0177(6)
F10 0.0349(6) 0.0336(6) 0.0347(6) -0.0088(5) 0.0140(5) 0.0049(5)
F11 0.0243(5) 0.0225(5) 0.0260(5) -0.0014(4) 0.0023(4) -0.0035(4)
F12 0.0312(6) 0.0307(6) 0.0251(5) 0.0067(4) 0.0055(4) 0.0008(4)
F13 0.0262(5) 0.0398(6) 0.0194(5) -0.0050(4) -0.0006(4) 0.0038(5)
F14 0.0262(5) 0.0331(6) 0.0325(5) -0.0120(5) 0.0033(4) -0.0072(4)
F15 0.0302(5) 0.0283(6) 0.0295(5) 0.0010(4) 0.0087(4) -0.0081(4)
F16 0.0199(5) 0.0674(8) 0.0204(5) -0.0026(5) 0.0010(4) 0.0131(5)
F17 0.0186(5) 0.0789(10) 0.0331(6) -0.0076(6) 0.0059(4) 0.0148(6)
F18 0.0262(6) 0.0527(8) 0.0284(5) -0.0072(5) 0.0148(4) -0.0004(5)
F19 0.0303(6) 0.0599(8) 0.0194(5) 0.0037(5) 0.0072(4) 0.0017(5)
F20 0.0202(5) 0.0597(8) 0.0221(5) 0.0066(5) 0.0039(4) 0.0110(5)
N1 0.0146(6) 0.0193(7) 0.0157(6) -0.0005(5) 0.0038(5) 0.0005(5)
C1 0.0174(7) 0.0221(8) 0.0193(7) -0.0046(6) 0.0037(6) 0.0000(6)
C2 0.0208(8) 0.0211(8) 0.0247(8) -0.0034(6) 0.0043(6) -0.0016(6)
C3 0.0174(8) 0.0199(8) 0.0240(8) -0.0006(6) 0.0036(6) 0.0014(6)
C4 0.0146(7) 0.0198(8) 0.0192(7) 0.0019(6) 0.0044(6) -0.0028(6)
C5 0.0149(7) 0.0215(8) 0.0199(7) 0.0026(6) 0.0030(6) -0.0014(6)
C6 0.0224(8) 0.0218(9) 0.0219(8) -0.0027(6) 0.0065(6) -0.0061(7)
C7 0.0228(8) 0.0327(10) 0.0170(7) 0.0009(7) -0.0009(6) -0.0074(7)
C8 0.0187(8) 0.0275(9) 0.0237(8) 0.0072(7) -0.0025(6) 0.0007(7)
C9 0.0176(8) 0.0216(8) 0.0234(8) 0.0014(6) 0.0050(6) -0.0007(6)
C10 0.0143(7) 0.0275(9) 0.0172(7) 0.0034(6) 0.0026(6) 0.0036(6)
C11 0.0164(8) 0.0301(9) 0.0204(7) 0.0048(7) 0.0036(6) 0.0030(7)
C12 0.0186(8) 0.0354(11) 0.0299(9) 0.0136(8) 0.0059(7) 0.0022(7)
C13 0.0198(8) 0.0517(13) 0.0283(9) 0.0180(8) 0.0130(7) 0.0083(8)
C14 0.0259(9) 0.0472(12) 0.0224(8) 0.0037(8) 0.0112(7) 0.0142(8)
C15 0.0200(8) 0.0317(10) 0.0213(8) 0.0012(7) 0.0048(6) 0.0060(7)
C16 0.0142(7) 0.0214(8) 0.0164(7) 0.0014(6) 0.0051(6) 0.0008(6)
C17 0.0142(7) 0.0241(9) 0.0179(7) -0.0009(6) 0.0040(6) -0.0006(6)
C18 0.0156(7) 0.0218(8) 0.0197(7) 0.0002(6) 0.0049(6) -0.0010(6)
C19 0.0144(7) 0.0232(9) 0.0219(8) -0.0012(6) 0.0053(6) 0.0041(6)
C20 0.0154(7) 0.0213(8) 0.0232(8) -0.0032(6) 0.0042(6) 0.0006(6)
C21 0.0207(8) 0.0238(9) 0.0216(8) 0.0019(6) 0.0063(6) 0.0040(7)
C22 0.0162(7) 0.0310(10) 0.0177(7) -0.0041(7) 0.0018(6) 0.0054(7)
C23 0.0155(7) 0.0248(9) 0.0276(8) -0.0081(7) 0.0039(6) 0.0004(6)
C24 0.0196(8) 0.0224(9) 0.0234(8) 0.0001(6) 0.0077(6) 0.0014(6)
C25 0.0168(8) 0.0210(8) 0.0224(8) -0.0005(6) 0.0047(6) -0.0016(6)
C26 0.0184(8) 0.0339(10) 0.0199(8) -0.0032(7) 0.0022(6) 0.0005(7)
C27 0.0148(8) 0.0397(11) 0.0290(9) -0.0044(8) 0.0054(7) 0.0020(7)
C28 0.0222(8) 0.0319(10) 0.0255(8) -0.0051(7) 0.0120(7) -0.0033(7)
C29 0.0227(8) 0.0299(10) 0.0186(7) 0.0002(7) 0.0043(6) -0.0044(7)
C30 0.0164(8) 0.0265(9) 0.0242(8) 0.0017(7) 0.0046(6) -0.0005(7)
C31 0.0129(7) 0.0207(8) 0.0144(6) 0.0015(6) -0.0001(5) -0.0002(6)
C32 0.0163(7) 0.0258(9) 0.0171(7) 0.0012(6) 0.0019(6) 0.0025(6)
C33 0.0197(8) 0.0310(10) 0.0178(7) 0.0045(7) 0.0041(6) 0.0005(7)
C34 0.0223(8) 0.0238(9) 0.0208(7) 0.0056(6) 0.0013(6) 0.0016(7)
C35 0.0219(8) 0.0233(9) 0.0208(8) -0.0003(6) 0.0019(6) 0.0027(7)
C36 0.0179(7) 0.0226(8) 0.0151(7) 0.0003(6) 0.0027(6) -0.0007(6)
B1 0.0135(8) 0.0214(9) 0.0180(8) 0.0002(7) 0.0032(6) 0.0022(7)
B2 0.0180(8) 0.0175(9) 0.0222(8) 0.0004(7) 0.0053(7) -0.0011(7)

loop_
_atom_type_symbol
_atom_type_description
_atom_type_scat_dispersion_real
_atom_type_scat_dispersion_imag
_atom_type_scat_source
C C 0.0181 0.0091 'International Tables Vol C Tables 4.2.6.8 and 6.1.1.4'
H H 0.0000 0.0000 'International Tables Vol C Tables 4.2.6.8 and 6.1.1.4'
B B 0.0090 0.0039 'International Tables Vol C Tables 4.2.6.8 and 6.1.1.4'
F F 0.0727 0.0534 'International Tables Vol C Tables 4.2.6.8 and 6.1.1.4'
N N 0.0311 0.0180 'International Tables Vol C Tables 4.2.6.8 and 6.1.1.4'

loop_
_geom_angle_atom_site_label_1
_geom_angle_atom_site_label_2
_geom_angle_atom_site_label_3
_geom_angle
C1 N1 B1 98.99(11)
C16 N1 C1 107.38(12)
C16 N1 B1 108.40(11)
C31 N1 C1 109.61(12)
C31 N1 C16 111.95(12)
C31 N1 B1 119.26(12)
N1 C1 H1A 110.3
N1 C1 H1B 110.3
H1A C1 H1B 108.6
C2 C1 N1 106.88(12)
C2 C1 H1A 110.3
C2 C1 H1B 110.3
C1 C2 H2A 110.7
C1 C2 H2B 110.7
C1 C2 C3 105.44(14)
H2A C2 H2B 108.8
C3 C2 H2A 110.7
C3 C2 H2B 110.7
C2 C3 H3A 110.0
C2 C3 H3B 110.0
C2 C3 B1 108.32(13)
H3A C3 H3B 108.4
B1 C3 H3A 110.0
B1 C3 H3B 110.0
C5 C4 C9 112.38(15)
C5 C4 B1 131.78(15)
C9 C4 B1 115.76(14)
F1 C5 C4 120.12(14)
F1 C5 C6 115.13(15)
C6 C5 C4 124.73(16)
F2 C6 C5 120.48(16)
F2 C6 C7 119.79(15)
C7 C6 C5 119.73(16)
F3 C7 C6 120.44(17)
F3 C7 C8 120.90(16)
C8 C7 C6 118.66(15)
F4 C8 C7 120.30(15)
F4 C8 C9 120.15(17)
C7 C8 C9 119.55(16)
F5 C9 C4 120.06(14)
F5 C9 C8 115.10(15)
C8 C9 C4 124.84(16)
C11 C10 B1 121.50(15)
C15 C10 C11 113.63(15)
C15 C10 B1 124.80(16)
F6 C11 C10 120.11(14)
F6 C11 C12 115.53(17)
C12 C11 C10 124.34(17)
F7 C12 C11 120.92(18)
F7 C12 C13 120.22(17)
C13 C12 C11 118.86(19)
F8 C13 C12 119.5(2)
F8 C13 C14 120.61(19)
C14 C13 C12 119.86(17)
F9 C14 C13 120.42(17)
F9 C14 C15 119.9(2)
C13 C14 C15 119.68(18)
F10 C15 C10 121.23(16)
F10 C15 C14 115.15(16)
C10 C15 C14 123.61(18)
N1 C16 H16A 108.3
N1 C16 H16B 108.3
N1 C16 C17 115.75(12)
H16A C16 H16B 107.4
C17 C16 H16A 108.3
C17 C16 H16B 108.3
C16 C17 H17A 109.7
C16 C17 H17B 109.7
C16 C17 C18 109.73(12)
H17A C17 H17B 108.2
C18 C17 H17A 109.7
C18 C17 H17B 109.7
C17 C18 H18A 107.9
C17 C18 H18B 107.9
C17 C18 B2 117.45(13)
H18A C18 H18B 107.2
B2 C18 H18A 107.9
B2 C18 H18B 107.9
C20 C19 B2 122.85(15)
C24 C19 C20 115.82(15)
C24 C19 B2 121.27(15)
F11 C20 C19 119.64(14)
F11 C20 C21 117.32(15)
C21 C20 C19 123.04(16)
F12 C21 C20 121.11(16)
F12 C21 C22 120.14(15)
C22 C21 C20 118.75(16)
F13 C22 C21 119.75(16)
F13 C22 C23 119.98(16)
C23 C22 C21 120.26(15)
F14 C23 C22 120.12(15)
F14 C23 C24 120.82(16)
C22 C23 C24 119.07(16)
F15 C24 C19 119.02(15)
F15 C24 C23 117.95(16)
C23 C24 C19 123.04(16)
C26 C25 C30 113.46(15)
C26 C25 B2 123.26(15)
C30 C25 B2 123.20(15)
F16 C26 C25 120.38(15)
F16 C26 C27 115.74(16)
C27 C26 C25 123.87(16)
F17 C27 C26 120.66(16)
F17 C27 C28 119.58(16)
C28 C27 C26 119.76(17)
F18 C28 C27 120.61(16)
F18 C28 C29 120.10(16)
C29 C28 C27 119.30(16)
F19 C29 C28 119.75(15)
F19 C29 C30 120.85(16)
C28 C29 C30 119.39(16)
F20 C30 C25 120.27(15)
F20 C30 C29 115.52(15)
C29 C30 C25 124.21(16)
C32 C31 N1 119.66(14)
C36 C31 N1 121.76(14)
C36 C31 C32 118.55(15)
C31 C32 H32 119.8
C33 C32 C31 120.45(16)
C33 C32 H32 119.8
C32 C33 H33 119.6
C34 C33 C32 120.79(15)
C34 C33 H33 119.6
C33 C34 H34 120.5
C33 C34 C35 119.02(16)
C35 C34 H34 120.5
C34 C35 H35 119.6
C34 C35 C36 120.71(16)
C36 C35 H35 119.6
C31 C36 H36 119.8
C35 C36 C31 120.45(15)
C35 C36 H36 119.8
C3 B1 N1 97.55(12)
C3 B1 C4 109.85(13)
C3 B1 C10 116.36(14)
C4 B1 N1 118.37(13)
C10 B1 N1 108.07(12)
C10 B1 C4 106.91(13)
C18 B2 C19 118.45(14)
C18 B2 C25 122.16(14)
C25 B2 C19 119.40(14)

loop_
_geom_bond_atom_site_label_1
_geom_bond_atom_site_label_2
_geom_bond_distance
F1 C5 1.3581(19)
F2 C6 1.346(2)
F3 C7 1.3424(19)
F4 C8 1.344(2)
F5 C9 1.353(2)
F6 C11 1.347(2)
F7 C12 1.340(2)
F8 C13 1.346(2)
F9 C14 1.343(2)
F10 C15 1.349(2)
F11 C20 1.347(2)
F12 C21 1.335(2)
F13 C22 1.3438(19)
F14 C23 1.337(2)
F15 C24 1.351(2)
F16 C26 1.343(2)
F17 C27 1.340(2)
F18 C28 1.331(2)
F19 C29 1.335(2)
F20 C30 1.341(2)
N1 C1 1.525(2)
N1 C16 1.5188(19)
N1 C31 1.490(2)
N1 B1 1.718(2)
C1 H1A 0.9700
C1 H1B 0.9700
C1 C2 1.520(2)
C2 H2A 0.9700
C2 H2B 0.9700
C2 C3 1.549(2)
C3 H3A 0.9700
C3 H3B 0.9700
C3 B1 1.632(3)
C4 C5 1.390(2)
C4 C9 1.398(2)
C4 B1 1.647(2)
C5 C6 1.383(2)
C6 C7 1.377(3)
C7 C8 1.373(3)
C8 C9 1.382(2)
C10 C11 1.395(3)
C10 C15 1.392(2)
C10 B1 1.644(2)
C11 C12 1.383(2)
C12 C13 1.380(3)
C13 C14 1.361(3)
C14 C15 1.393(3)
C16 H16A 0.9700
C16 H16B 0.9700
C16 C17 1.529(2)
C17 H17A 0.9700
C17 H17B 0.9700
C17 C18 1.535(2)
C18 H18A 0.9700
C18 H18B 0.9700
C18 B2 1.568(2)
C19 C20 1.384(2)
C19 C24 1.382(2)
C19 B2 1.588(2)
C20 C21 1.382(2)
C21 C22 1.381(3)
C22 C23 1.375(3)
C23 C24 1.380(2)
C25 C26 1.399(2)
C25 C30 1.399(2)
C25 B2 1.572(2)
C26 C27 1.379(2)
C27 C28 1.378(3)
C28 C29 1.377(3)
C29 C30 1.380(2)
C31 C32 1.397(2)
C31 C36 1.392(2)
C32 H32 0.9300
C32 C33 1.385(2)
C33 H33 0.9300
C33 C34 1.382(3)
C34 H34 0.9300
C34 C35 1.385(2)
C35 H35 0.9300
C35 C36 1.388(2)
C36 H36 0.9300

loop_
_geom_torsion_atom_site_label_1
_geom_torsion_atom_site_label_2
_geom_torsion_atom_site_label_3
_geom_torsion_atom_site_label_4
_geom_torsion
F1 C5 C6 F2 -0.7(2)
F1 C5 C6 C7 178.59(15)
F2 C6 C7 F3 -2.3(3)
F2 C6 C7 C8 177.43(15)
F3 C7 C8 F4 0.8(3)
F3 C7 C8 C9 -179.67(16)
F4 C8 C9 F5 3.1(2)
F4 C8 C9 C4 -178.01(16)
F6 C11 C12 F7 -0.8(2)
F6 C11 C12 C13 178.97(15)
F7 C12 C13 F8 -1.1(3)
F7 C12 C13 C14 179.15(17)
F8 C13 C14 F9 1.1(3)
F8 C13 C14 C15 -179.81(16)
F9 C14 C15 F10 1.6(2)
F9 C14 C15 C10 -179.68(16)
F11 C20 C21 F12 0.0(2)
F11 C20 C21 C22 -179.41(14)
F12 C21 C22 F13 1.5(2)
F12 C21 C22 C23 -179.64(15)
F13 C22 C23 F14 -2.0(2)
F13 C22 C23 C24 177.83(15)
F14 C23 C24 F15 0.8(2)
F14 C23 C24 C19 -178.85(15)
F16 C26 C27 F17 -0.7(3)
F16 C26 C27 C28 178.97(18)
F17 C27 C28 F18 0.4(3)
F17 C27 C28 C29 -179.53(18)
F18 C28 C29 F19 0.1(3)
F18 C28 C29 C30 178.94(17)
F19 C29 C30 F20 -0.1(3)
F19 C29 C30 C25 179.63(17)
N1 C1 C2 C3 33.13(16)
N1 C16 C17 C18 167.25(14)
N1 C31 C32 C33 -179.57(14)
N1 C31 C36 C35 177.97(14)
C1 N1 C16 C17 55.39(18)
C1 N1 C31 C32 44.32(18)
C1 N1 C31 C36 -133.88(15)
C1 N1 B1 C3 41.78(13)
C1 N1 B1 C4 159.22(14)
C1 N1 B1 C10 -79.17(14)
C1 C2 C3 B1 -2.71(17)
C2 C3 B1 N1 -23.96(15)
C2 C3 B1 C4 -147.85(13)
C2 C3 B1 C10 90.55(16)
C4 C5 C6 F2 -178.99(15)
C4 C5 C6 C7 0.3(3)
C5 C4 C9 F5 175.07(14)
C5 C4 C9 C8 -3.8(2)
C5 C4 B1 N1 22.9(3)
C5 C4 B1 C3 133.63(18)
C5 C4 B1 C10 -99.28(19)
C5 C6 C7 F3 178.34(15)
C5 C6 C7 C8 -1.9(3)
C6 C7 C8 F4 -178.91(16)
C6 C7 C8 C9 0.6(3)
C7 C8 C9 F5 -176.42(15)
C7 C8 C9 C4 2.5(3)
C9 C4 C5 F1 -175.81(14)
C9 C4 C5 C6 2.4(2)
C9 C4 B1 N1 -160.53(14)
C9 C4 B1 C3 -49.81(18)
C9 C4 B1 C10 77.28(17)
C10 C11 C12 F7 -179.52(15)
C10 C11 C12 C13 0.3(3)
C11 C10 C15 F10 177.20(15)
C11 C10 C15 C14 -1.5(2)
C11 C10 B1 N1 -83.23(17)
C11 C10 B1 C3 168.35(14)
C11 C10 B1 C4 45.2(2)
C11 C12 C13 F8 179.10(16)
C11 C12 C13 C14 -0.7(3)
C12 C13 C14 F9 -179.16(17)
C12 C13 C14 C15 0.0(3)
C13 C14 C15 F10 -177.55(16)
C13 C14 C15 C10 1.2(3)
C15 C10 C11 F6 -177.88(14)
C15 C10 C11 C12 0.7(2)
C15 C10 B1 N1 100.15(18)
C15 C10 B1 C3 -8.3(2)
C15 C10 B1 C4 -131.41(16)
C16 N1 C1 C2 65.16(15)
C16 N1 C31 C32 163.37(14)
C16 N1 C31 C36 -14.8(2)
C16 N1 B1 C3 -70.02(14)
C16 N1 B1 C4 47.43(18)
C16 N1 B1 C10 169.03(13)
C16 C17 C18 B2 -167.83(14)
C17 C18 B2 C19 -3.8(2)
C17 C18 B2 C25 176.66(15)
C19 C20 C21 F12 -179.20(15)
C19 C20 C21 C22 1.4(3)
C20 C19 C24 F15 -179.93(14)
C20 C19 C24 C23 -0.2(2)
C20 C19 B2 C18 69.6(2)
C20 C19 B2 C25 -110.77(19)
C20 C21 C22 F13 -179.16(14)
C20 C21 C22 C23 -0.3(2)
C21 C22 C23 F14 179.13(15)
C21 C22 C23 C24 -1.0(3)
C22 C23 C24 F15 -178.98(15)
C22 C23 C24 C19 1.3(3)
C24 C19 C20 F11 179.69(14)
C24 C19 C20 C21 -1.2(2)
C24 C19 B2 C18 -107.23(19)
C24 C19 B2 C25 72.4(2)
C25 C26 C27 F17 -179.88(18)
C25 C26 C27 C28 -0.2(3)
C26 C25 C30 F20 179.55(17)
C26 C25 C30 C29 -0.2(3)
C26 C25 B2 C18 -171.51(17)
C26 C25 B2 C19 8.9(3)
C26 C27 C28 F18 -179.21(18)
C26 C27 C28 C29 0.8(3)
C27 C28 C29 F19 -179.93(18)
C27 C28 C29 C30 -1.1(3)
C28 C29 C30 F20 -178.96(17)
C28 C29 C30 C25 0.8(3)
C30 C25 C26 F16 -179.25(17)
C30 C25 C26 C27 -0.1(3)
C30 C25 B2 C18 5.0(3)
C30 C25 B2 C19 -174.59(16)
C31 N1 C1 C2 -173.01(13)
C31 N1 C16 C17 -64.97(17)
C31 N1 B1 C3 160.35(12)
C31 N1 B1 C4 -82.21(17)
C31 N1 B1 C10 39.39(17)
C31 C32 C33 C34 1.6(3)
C32 C31 C36 C35 -0.3(2)
C32 C33 C34 C35 -0.3(3)
C33 C34 C35 C36 -1.3(3)
C34 C35 C36 C31 1.6(3)
C36 C31 C32 C33 -1.3(2)
B1 N1 C1 C2 -47.44(14)
B1 N1 C16 C17 161.45(13)
B1 N1 C31 C32 -68.62(18)
B1 N1 C31 C36 113.18(16)
B1 C4 C5 F1 0.8(3)
B1 C4 C5 C6 179.01(16)
B1 C4 C9 F5 -2.2(2)
B1 C4 C9 C8 178.98(16)
B1 C10 C11 F6 5.1(2)
B1 C10 C11 C12 -176.24(15)
B1 C10 C15 F10 -5.9(2)
B1 C10 C15 C14 175.38(16)
B2 C19 C20 F11 2.7(2)
B2 C19 C20 C21 -178.19(15)
B2 C19 C24 F15 -2.9(2)
B2 C19 C24 C23 176.84(16)
B2 C25 C26 F16 -2.4(3)
B2 C25 C26 C27 176.74(18)
B2 C25 C30 F20 2.7(3)
B2 C25 C30 C29 -177.03(17)
